data_2227042
loop_
_publ_author_name
'Fu, Jun-Dan'
'Zhang, Chun-Yan'
'Shi, Qing-Yu'
'Wen, Yi-Hang'

_publ_section_title
;
 Bis(\m-naphthalene-1,8-dicarboxylato-\k^2^<i>O</i>^1^:<i>O</i>^8^)bis[aquabis(<i>N</i>,<i>N</i>'-dimethylformamide-\k<i>O</i>)copper(II)]
;
_journal_coeditor_code PV2300
_journal_issue 8
_journal_name_full 'Acta Crystallographica Section E'
_journal_page_first m1003
_journal_page_last m1004
_journal_paper_doi 10.1107/S1600536810028497
_journal_volume 66
_journal_year 2010
_chemical_formula_iupac '[Cu2 (C12 H6 O4)2 (C3 H7 N O)4 (H2 O)2]'
_chemical_formula_moiety 'C36 H44 Cu2 N4 O14'
_chemical_formula_sum 'C36 H44 Cu2 N4 O14'
_chemical_formula_weight 883.83
_chemical_name_systematic
;
Bis(\m-naphthalene-1,8-dicarboxylato-
\k^2^<i>O</i>^1^:<i>O</i>^8^)bis[aquabis(<i>N</i>,<i>N</i>'-
dimethylformamide-\k<i>O</i>)copper(II)]
;
_space_group_IT_number 15
_symmetry_cell_setting monoclinic
_symmetry_space_group_name_Hall '-C 2yc'
_symmetry_space_group_name_H-M 'C 1 2/c 1'
_atom_sites_solution_hydrogens geom
_atom_sites_solution_primary direct
_atom_sites_solution_secondary difmap
_audit_creation_method SHELXL-97
_cell_angle_alpha 90.00
_cell_angle_beta 102.249(2)
_cell_angle_gamma 90.00
_cell_formula_units_Z 4
_cell_length_a 17.7078(4)
_cell_length_b 9.90250(10)
_cell_length_c 23.0393(5)
_cell_measurement_reflns_used 9928
_cell_measurement_temperature 296(2)
_cell_measurement_theta_max 27.70
_cell_measurement_theta_min 2.35
_cell_volume 3948.00(13)
_computing_cell_refinement 'SAINT (Bruker, 2006)'
_computing_data_collection 'APEX2 (Bruker, 2006)'
_computing_data_reduction 'SAINT (Bruker, 2006)'
_computing_molecular_graphics 'SHELXTL (Sheldrick, 2008)'
_computing_publication_material 'SHELXTL (Sheldrick, 2008)'
_computing_structure_refinement 'SHELXL97 (Sheldrick, 2008)'
_computing_structure_solution 'SHELXS97 (Sheldrick, 2008)'
_diffrn_ambient_temperature 296(2)
_diffrn_measured_fraction_theta_full 0.999
_diffrn_measured_fraction_theta_max 0.999
_diffrn_measurement_device_type 'Bruker APEXII area-detector'
_diffrn_measurement_method '\w scans'
_diffrn_radiation_monochromator graphite
_diffrn_radiation_source 'fine-focus sealed tube'
_diffrn_radiation_type MoK\a
_diffrn_radiation_wavelength 0.71073
_diffrn_reflns_av_R_equivalents 0.0251
_diffrn_reflns_av_sigmaI/netI 0.0169
_diffrn_reflns_limit_h_max 23
_diffrn_reflns_limit_h_min -23
_diffrn_reflns_limit_k_max 12
_diffrn_reflns_limit_k_min -12
_diffrn_reflns_limit_l_max 30
_diffrn_reflns_limit_l_min -28
_diffrn_reflns_number 29673
_diffrn_reflns_theta_full 27.70
_diffrn_reflns_theta_max 27.70
_diffrn_reflns_theta_min 2.35
_diffrn_standards_decay_% 0
_exptl_absorpt_coefficient_mu 1.148
_exptl_absorpt_correction_T_max .86
_exptl_absorpt_correction_T_min .71
_exptl_absorpt_correction_type multi-scan
_exptl_absorpt_process_details '(SADABS; Sheldrick, 1996)'
_exptl_crystal_colour blue
_exptl_crystal_density_diffrn 1.487
_exptl_crystal_density_method 'not measured'
_exptl_crystal_description block
_exptl_crystal_F_000 1832
_exptl_crystal_size_max .40
_exptl_crystal_size_mid .26
_exptl_crystal_size_min .13
_refine_diff_density_max 0.280
_refine_diff_density_min -0.271
_refine_ls_extinction_method none
_refine_ls_goodness_of_fit_ref 1.035
_refine_ls_hydrogen_treatment mixed
_refine_ls_matrix_type full
_refine_ls_number_parameters 259
_refine_ls_number_reflns 4625
_refine_ls_number_restraints 5
_refine_ls_restrained_S_all 1.037
_refine_ls_R_factor_gt 0.0268
_refine_ls_shift/su_max 0.002
_refine_ls_shift/su_mean 0.000
_refine_ls_structure_factor_coef Fsqd
_refine_ls_weighting_details 'calc w=1/[\s^2^(Fo^2^)+(0.0415P)^2^+2.4079P] where P=(Fo^2^+2Fc^2^)/3'
_refine_ls_weighting_scheme calc
_refine_ls_wR_factor_gt 0.0734
_refine_ls_wR_factor_ref 0.0760
_reflns_number_gt 4076
_reflns_number_total 4625
_reflns_threshold_expression I>2\s(I)
_cod_data_source_file pv2300.cif
_cod_data_source_block I
_cod_original_sg_symbol_H-M 'C 2/c'
_cod_database_code 2227042
_cod_database_fobs_code 2227042

loop_
_symmetry_equiv_pos_as_xyz
'x, y, z'
'-x, y, -z+1/2'
'x+1/2, y+1/2, z'
'-x+1/2, y+1/2, -z+1/2'
'-x, -y, -z'
'x, -y, z-1/2'
'-x+1/2, -y+1/2, -z'
'x+1/2, -y+1/2, z-1/2'

loop_
_atom_site_type_symbol
_atom_site_label
_atom_site_fract_x
_atom_site_fract_y
_atom_site_fract_z
_atom_site_U_iso_or_equiv
_atom_site_adp_type
_atom_site_calc_flag
_atom_site_refinement_flags
_atom_site_occupancy
_atom_site_disorder_assembly
_atom_site_disorder_group
Cu Cu1 0.124473(10) 0.670966(18) 0.464441(8) 0.03052(7) Uani d U 1 . .
C C1 0.33281(9) 0.85492(16) 0.40975(7) 0.0341(3) Uani d . 1 . .
C C2 0.31963(10) 0.94374(17) 0.35537(7) 0.0395(4) Uani d . 1 . .
C C3 0.38265(12) 1.0098(2) 0.34354(9) 0.0543(5) Uani d . 1 . .
H H3A 0.4291 1.0076 0.3714 0.065 Uiso calc R 1 . .
C C4 0.37868(14) 1.0808(2) 0.29013(11) 0.0684(6) Uani d . 1 . .
H H4A 0.4219 1.1266 0.2834 0.082 Uiso calc R 1 . .
C C5 0.31253(14) 1.0826(2) 0.24877(10) 0.0627(6) Uani d . 1 . .
H H5A 0.3110 1.1271 0.2130 0.075 Uiso calc R 1 . .
C C6 0.24541(13) 1.01821(18) 0.25878(8) 0.0485(4) Uani d . 1 . .
C C7 0.24722(10) 0.95047(16) 0.31396(7) 0.0381(3) Uani d . 1 . .
C C8 0.17617(14) 1.0204(2) 0.21466(8) 0.0568(5) Uani d . 1 . .
H H8A 0.1752 1.0654 0.1791 0.068 Uiso calc R 1 . .
C C9 0.11186(13) 0.9584(2) 0.22331(8) 0.0571(5) Uani d . 1 . .
H H9A 0.0680 0.9554 0.1929 0.069 Uiso calc R 1 . .
C C10 0.11117(11) 0.89818(19) 0.27848(8) 0.0460(4) Uani d . 1 . .
H H10A 0.0660 0.8583 0.2846 0.055 Uiso calc R 1 . .
C C11 0.17582(10) 0.89708(16) 0.32346(7) 0.0367(3) Uani d . 1 . .
C C12 0.16459(9) 0.85435(16) 0.38382(7) 0.0334(3) Uani d U 1 . .
C C13 0.09853(12) 0.4309(2) 0.38365(9) 0.0543(5) Uani d . 1 . .
H H13A 0.1348 0.4846 0.3707 0.065 Uiso calc R 1 . .
C C14 0.1278(3) 0.2623(3) 0.31590(17) 0.1263(15) Uani d . 1 . .
H H14A 0.1622 0.3321 0.3085 0.189 Uiso calc R 1 . .
H H14B 0.0923 0.2401 0.2796 0.189 Uiso calc R 1 . .
H H14C 0.1572 0.1836 0.3310 0.189 Uiso calc R 1 . .
C C15 0.02931(19) 0.2191(3) 0.37687(13) 0.0902(9) Uani d . 1 . .
H H15A 0.0055 0.2632 0.4055 0.135 Uiso calc R 1 . .
H H15B 0.0551 0.1388 0.3940 0.135 Uiso calc R 1 . .
H H15C -0.0096 0.1955 0.3426 0.135 Uiso calc R 1 . .
C C16 -0.03349(10) 0.72571(17) 0.46612(8) 0.0418(4) Uani d . 1 . .
H H16A -0.0370 0.6338 0.4735 0.050 Uiso calc R 1 . .
C C17 -0.16911(14) 0.7426(3) 0.46719(17) 0.0956(10) Uani d . 1 . .
H H17A -0.1636 0.6470 0.4735 0.143 Uiso calc R 1 . .
H H17B -0.2080 0.7597 0.4320 0.143 Uiso calc R 1 . .
H H17C -0.1841 0.7838 0.5007 0.143 Uiso calc R 1 . .
C C18 -0.09461(13) 0.9433(2) 0.44989(12) 0.0661(6) Uani d . 1 . .
H H18A -0.0439 0.9698 0.4457 0.099 Uiso calc R 1 . .
H H18B -0.1075 0.9902 0.4829 0.099 Uiso calc R 1 . .
H H18C -0.1315 0.9656 0.4143 0.099 Uiso calc R 1 . .
O O1W 0.22801(6) 0.59540(12) 0.46744(5) 0.0358(2) Uani d DU 1 . .
H H1WA 0.2520(12) 0.641(2) 0.4477(8) 0.054 Uiso d D 1 . .
H H1WB 0.2520(12) 0.589(2) 0.5009(7) 0.054 Uiso d D 1 . .
O O1 0.06739(7) 0.47781(13) 0.42143(6) 0.0511(3) Uani d . 1 . .
O O2 0.02961(7) 0.77247(12) 0.46251(6) 0.0434(3) Uani d . 1 . .
O O3 0.13036(6) 0.74302(12) 0.38655(5) 0.0389(2) Uani d U 1 . .
O O4 0.18619(7) 0.93436(12) 0.42557(5) 0.0407(3) Uani d . 1 . .
O O5 0.30792(7) 0.73769(11) 0.40428(5) 0.0389(3) Uani d . 1 . .
O O6 0.37233(6) 0.90670(12) 0.45727(5) 0.0395(3) Uani d . 1 . .
N N1 0.08503(14) 0.30962(18) 0.35940(9) 0.0687(5) Uani d . 1 . .
N N2 -0.09595(8) 0.79924(16) 0.46006(7) 0.0458(3) Uani d . 1 . .

loop_
_atom_site_aniso_label
_atom_site_aniso_U_11
_atom_site_aniso_U_22
_atom_site_aniso_U_33
_atom_site_aniso_U_12
_atom_site_aniso_U_13
_atom_site_aniso_U_23
Cu1 0.02809(11) 0.02933(11) 0.03456(11) 0.00029(7) 0.00758(7) -0.00087(7)
C1 0.0308(7) 0.0369(8) 0.0381(8) 0.0040(6) 0.0154(6) 0.0037(6)
C2 0.0456(9) 0.0357(8) 0.0405(8) 0.0005(7) 0.0167(7) 0.0047(7)
C3 0.0534(11) 0.0562(12) 0.0563(11) -0.0080(9) 0.0181(9) 0.0110(9)
C4 0.0724(15) 0.0669(14) 0.0723(15) -0.0164(12) 0.0299(12) 0.0220(12)
C5 0.0888(16) 0.0545(12) 0.0502(11) -0.0057(11) 0.0271(11) 0.0172(9)
C6 0.0709(12) 0.0388(9) 0.0386(9) 0.0042(8) 0.0179(8) 0.0068(7)
C7 0.0525(10) 0.0301(7) 0.0338(8) 0.0041(7) 0.0137(7) 0.0039(6)
C8 0.0837(15) 0.0503(11) 0.0345(9) 0.0080(10) 0.0086(9) 0.0115(8)
C9 0.0696(13) 0.0567(11) 0.0391(10) 0.0086(10) -0.0020(9) 0.0083(9)
C10 0.0512(10) 0.0445(10) 0.0388(9) 0.0060(8) 0.0018(7) 0.0035(7)
C11 0.0460(9) 0.0296(8) 0.0339(8) 0.0074(6) 0.0075(7) 0.0016(6)
C12 0.0294(7) 0.0356(7) 0.0348(8) 0.0099(5) 0.0057(6) 0.0046(6)
C13 0.0593(12) 0.0406(10) 0.0641(12) -0.0089(9) 0.0157(10) -0.0125(9)
C14 0.204(4) 0.0723(19) 0.129(3) -0.004(2) 0.093(3) -0.0396(19)
C15 0.120(2) 0.0554(14) 0.094(2) -0.0337(16) 0.0198(17) -0.0182(14)
C16 0.0412(9) 0.0345(8) 0.0528(10) 0.0041(7) 0.0171(8) 0.0013(7)
C17 0.0436(12) 0.0725(17) 0.180(3) 0.0018(12) 0.0436(16) 0.0084(19)
C18 0.0562(12) 0.0503(12) 0.0948(17) 0.0194(10) 0.0228(12) 0.0182(11)
O1W 0.0315(5) 0.0401(6) 0.0366(6) 0.0036(4) 0.0088(4) 0.0051(5)
O1 0.0484(7) 0.0433(7) 0.0632(8) -0.0096(6) 0.0151(6) -0.0163(6)
O2 0.0338(6) 0.0384(6) 0.0601(8) 0.0058(5) 0.0147(5) 0.0016(6)
O3 0.0368(6) 0.0414(6) 0.0378(6) 0.0003(5) 0.0067(5) 0.0057(5)
O4 0.0430(6) 0.0438(6) 0.0348(6) 0.0076(5) 0.0069(5) -0.0017(5)
O5 0.0431(6) 0.0337(6) 0.0427(6) 0.0024(5) 0.0156(5) 0.0040(5)
O6 0.0365(6) 0.0442(6) 0.0388(6) -0.0036(5) 0.0103(5) 0.0041(5)
N1 0.0966(15) 0.0409(9) 0.0714(12) -0.0079(9) 0.0241(11) -0.0189(8)
N2 0.0344(7) 0.0431(8) 0.0626(10) 0.0063(6) 0.0166(7) 0.0011(7)

loop_
_atom_type_symbol
_atom_type_description
_atom_type_scat_dispersion_real
_atom_type_scat_dispersion_imag
_atom_type_scat_source
C C 0.0033 0.0016 'International Tables Vol C Tables 4.2.6.8 and 6.1.1.4'
H H 0.0000 0.0000 'International Tables Vol C Tables 4.2.6.8 and 6.1.1.4'
N N 0.0061 0.0033 'International Tables Vol C Tables 4.2.6.8 and 6.1.1.4'
O O 0.0106 0.0060 'International Tables Vol C Tables 4.2.6.8 and 6.1.1.4'
Cu Cu 0.3201 1.2651 'International Tables Vol C Tables 4.2.6.8 and 6.1.1.4'

loop_
_geom_angle_atom_site_label_1
_geom_angle_atom_site_label_2
_geom_angle_atom_site_label_3
_geom_angle_site_symmetry_1
_geom_angle_site_symmetry_3
_geom_angle
_geom_angle_publ_flag
O2 Cu1 O6 . 7_566 94.60(5) ?
O2 Cu1 O3 . . 90.25(5) ?
O6 Cu1 O3 7_566 . 175.05(5) ?
O2 Cu1 O1W . . 171.31(5) ?
O6 Cu1 O1W 7_566 . 88.48(5) ?
O3 Cu1 O1W . . 86.58(5) ?
O2 Cu1 O1 . . 96.99(5) ?
O6 Cu1 O1 7_566 . 89.67(5) ?
O3 Cu1 O1 . . 90.71(5) ?
O1W Cu1 O1 . . 91.15(5) ?
O5 C1 O6 . . 125.65(15) ?
O5 C1 C2 . . 118.24(15) ?
O6 C1 C2 . . 116.03(14) ?
C3 C2 C7 . . 119.91(16) ?
C3 C2 C1 . . 117.06(16) ?
C7 C2 C1 . . 122.75(14) ?
C2 C3 C4 . . 121.4(2) ?
C2 C3 H3A . . 119.3 ?
C4 C3 H3A . . 119.3 ?
C5 C4 C3 . . 120.1(2) ?
C5 C4 H4A . . 120.0 ?
C3 C4 H4A . . 120.0 ?
C4 C5 C6 . . 121.06(18) ?
C4 C5 H5A . . 119.5 ?
C6 C5 H5A . . 119.5 ?
C5 C6 C8 . . 120.45(17) ?
C5 C6 C7 . . 119.75(19) ?
C8 C6 C7 . . 119.79(18) ?
C2 C7 C11 . . 125.34(14) ?
C2 C7 C6 . . 117.57(16) ?
C11 C7 C6 . . 117.08(16) ?
C9 C8 C6 . . 121.18(17) ?
C9 C8 H8A . . 119.4 ?
C6 C8 H8A . . 119.4 ?
C8 C9 C10 . . 119.82(18) ?
C8 C9 H9A . . 120.1 ?
C10 C9 H9A . . 120.1 ?
C11 C10 C9 . . 121.36(19) ?
C11 C10 H10A . . 119.3 ?
C9 C10 H10A . . 119.3 ?
C10 C11 C7 . . 120.33(15) ?
C10 C11 C12 . . 116.57(15) ?
C7 C11 C12 . . 122.64(14) ?
O4 C12 O3 . . 126.08(15) ?
O4 C12 C11 . . 117.15(14) ?
O3 C12 C11 . . 116.67(14) ?
O1 C13 N1 . . 125.4(2) ?
O1 C13 H13A . . 117.3 ?
N1 C13 H13A . . 117.3 ?
N1 C14 H14A . . 109.5 ?
N1 C14 H14B . . 109.5 ?
H14A C14 H14B . . 109.5 ?
N1 C14 H14C . . 109.5 ?
H14A C14 H14C . . 109.5 ?
H14B C14 H14C . . 109.5 ?
N1 C15 H15A . . 109.5 ?
N1 C15 H15B . . 109.5 ?
H15A C15 H15B . . 109.5 ?
N1 C15 H15C . . 109.5 ?
H15A C15 H15C . . 109.5 ?
H15B C15 H15C . . 109.5 ?
O2 C16 N2 . . 122.97(16) ?
O2 C16 H16A . . 118.5 ?
N2 C16 H16A . . 118.5 ?
N2 C17 H17A . . 109.5 ?
N2 C17 H17B . . 109.5 ?
H17A C17 H17B . . 109.5 ?
N2 C17 H17C . . 109.5 ?
H17A C17 H17C . . 109.5 ?
H17B C17 H17C . . 109.5 ?
N2 C18 H18A . . 109.5 ?
N2 C18 H18B . . 109.5 ?
H18A C18 H18B . . 109.5 ?
N2 C18 H18C . . 109.5 ?
H18A C18 H18C . . 109.5 ?
H18B C18 H18C . . 109.5 ?
Cu1 O1W H1WA . . 110.9(15) ?
Cu1 O1W H1WB . . 111.5(16) ?
H1WA O1W H1WB . . 110.4(19) ?
C13 O1 Cu1 . . 113.79(12) ?
C16 O2 Cu1 . . 126.56(11) ?
C12 O3 Cu1 . . 118.88(10) ?
C1 O6 Cu1 . 7_566 122.57(10) ?
C13 N1 C15 . . 121.0(2) ?
C13 N1 C14 . . 120.5(2) ?
C15 N1 C14 . . 118.4(2) ?
C16 N2 C18 . . 121.61(16) ?
C16 N2 C17 . . 121.86(18) ?
C18 N2 C17 . . 116.40(17) ?

loop_
_geom_bond_atom_site_label_1
_geom_bond_atom_site_label_2
_geom_bond_site_symmetry_2
_geom_bond_distance
_geom_bond_publ_flag
Cu1 O2 . 1.9500(11) ?
Cu1 O6 7_566 1.9505(11) ?
Cu1 O3 . 1.9544(11) ?
Cu1 O1W . 1.9678(11) ?
Cu1 O1 . 2.2885(12) ?
C1 O5 . 1.2386(19) ?
C1 O6 . 1.275(2) ?
C1 C2 . 1.508(2) ?
C2 C3 . 1.370(2) ?
C2 C7 . 1.428(2) ?
C3 C4 . 1.406(3) ?
C3 H3A . 0.9300 ?
C4 C5 . 1.344(3) ?
C4 H4A . 0.9300 ?
C5 C6 . 1.410(3) ?
C5 H5A . 0.9300 ?
C6 C8 . 1.417(3) ?
C6 C7 . 1.432(2) ?
C7 C11 . 1.430(2) ?
C8 C9 . 1.345(3) ?
C8 H8A . 0.9300 ?
C9 C10 . 1.406(3) ?
C9 H9A . 0.9300 ?
C10 C11 . 1.371(2) ?
C10 H10A . 0.9300 ?
C11 C12 . 1.507(2) ?
C12 O4 . 1.242(2) ?
C12 O3 . 1.266(2) ?
C13 O1 . 1.217(2) ?
C13 N1 . 1.324(2) ?
C13 H13A . 0.9300 ?
C14 N1 . 1.456(3) ?
C14 H14A . 0.9600 ?
C14 H14B . 0.9600 ?
C14 H14C . 0.9600 ?
C15 N1 . 1.452(3) ?
C15 H15A . 0.9600 ?
C15 H15B . 0.9600 ?
C15 H15C . 0.9600 ?
C16 O2 . 1.228(2) ?
C16 N2 . 1.307(2) ?
C16 H16A . 0.9300 ?
C17 N2 . 1.453(3) ?
C17 H17A . 0.9600 ?
C17 H17B . 0.9600 ?
C17 H17C . 0.9600 ?
C18 N2 . 1.447(3) ?
C18 H18A . 0.9600 ?
C18 H18B . 0.9600 ?
C18 H18C . 0.9600 ?
O1W H1WA . 0.82(2) ?
O1W H1WB . 0.800(10) ?
O6 Cu1 7_566 1.9505(11) ?

loop_
_geom_hbond_atom_site_label_D
_geom_hbond_atom_site_label_H
_geom_hbond_atom_site_label_A
_geom_hbond_site_symmetry_A
_geom_hbond_distance_DH
_geom_hbond_distance_HA
_geom_hbond_distance_DA
_geom_hbond_angle_DHA
O1W H1WA O5 . 0.82(2) 1.82(2) 2.642(2) 178(2)
O1W H1WB O4 7_566 0.800(10) 1.82(2) 2.623(2) 175(2)
C3 H3A O1 3 0.93 2.49 3.396(3) 164
C13 H13A O3 . 0.93 2.59 3.140(2) 119
C17 H17A O6 3_445 0.96 2.51 3.424(3) 159

loop_
_geom_torsion_atom_site_label_1
_geom_torsion_atom_site_label_2
_geom_torsion_atom_site_label_3
_geom_torsion_atom_site_label_4
_geom_torsion_site_symmetry_1
_geom_torsion_site_symmetry_2
_geom_torsion_site_symmetry_3
_geom_torsion_site_symmetry_4
_geom_torsion
_geom_torsion_publ_flag
O5 C1 C2 C3 . . . . -129.54(18) ?
O6 C1 C2 C3 . . . . 47.3(2) ?
O5 C1 C2 C7 . . . . 44.3(2) ?
O6 C1 C2 C7 . . . . -138.81(16) ?
C7 C2 C3 C4 . . . . -2.4(3) ?
C1 C2 C3 C4 . . . . 171.7(2) ?
C2 C3 C4 C5 . . . . -1.4(4) ?
C3 C4 C5 C6 . . . . 2.4(4) ?
C4 C5 C6 C8 . . . . -179.7(2) ?
C4 C5 C6 C7 . . . . 0.5(3) ?
C3 C2 C7 C11 . . . . -173.81(17) ?
C1 C2 C7 C11 . . . . 12.5(3) ?
C3 C2 C7 C6 . . . . 5.0(2) ?
C1 C2 C7 C6 . . . . -168.68(15) ?
C5 C6 C7 C2 . . . . -4.1(3) ?
C8 C6 C7 C2 . . . . 176.05(17) ?
C5 C6 C7 C11 . . . . 174.82(17) ?
C8 C6 C7 C11 . . . . -5.0(2) ?
C5 C6 C8 C9 . . . . 179.4(2) ?
C7 C6 C8 C9 . . . . -0.8(3) ?
C6 C8 C9 C10 . . . . 4.5(3) ?
C8 C9 C10 C11 . . . . -2.2(3) ?
C9 C10 C11 C7 . . . . -3.8(3) ?
C9 C10 C11 C12 . . . . 168.60(17) ?
C2 C7 C11 C10 . . . . -173.94(16) ?
C6 C7 C11 C10 . . . . 7.2(2) ?
C2 C7 C11 C12 . . . . 14.1(2) ?
C6 C7 C11 C12 . . . . -164.70(15) ?
C10 C11 C12 O4 . . . . -124.12(16) ?
C7 C11 C12 O4 . . . . 48.1(2) ?
C10 C11 C12 O3 . . . . 52.4(2) ?
C7 C11 C12 O3 . . . . -135.41(15) ?
N1 C13 O1 Cu1 . . . . 168.26(19) ?
O2 Cu1 O1 C13 . . . . 135.72(15) ?
O6 Cu1 O1 C13 7_566 . . . -129.68(15) ?
O3 Cu1 O1 C13 . . . . 45.38(15) ?
O1W Cu1 O1 C13 . . . . -41.21(15) ?
N2 C16 O2 Cu1 . . . . -174.76(13) ?
O6 Cu1 O2 C16 7_566 . . . -59.16(15) ?
O3 Cu1 O2 C16 . . . . 121.82(15) ?
O1 Cu1 O2 C16 . . . . 31.08(15) ?
O4 C12 O3 Cu1 . . . . -10.9(2) ?
C11 C12 O3 Cu1 . . . . 172.91(10) ?
O2 Cu1 O3 C12 . . . . 87.85(11) ?
O1W Cu1 O3 C12 . . . . -84.05(11) ?
O1 Cu1 O3 C12 . . . . -175.16(11) ?
O5 C1 O6 Cu1 . . . 7_566 -18.5(2) ?
C2 C1 O6 Cu1 . . . 7_566 164.90(10) ?
O1 C13 N1 C15 . . . . 0.0(4) ?
O1 C13 N1 C14 . . . . -177.9(3) ?
O2 C16 N2 C18 . . . . -1.4(3) ?
O2 C16 N2 C17 . . . . -177.2(2) ?
